data_4320443
loop_
_publ_author_name
'Kin-ya Akiba'
'Ryo Nadano'
'Wataru Satoh'
'Yohsuke Yamamoto'
'Shigeru Nagase'
'Zhongping Ou'
'Xiaoyu Tan'
'Karl M. Kadish'

_publ_section_title
;
 Synthesis, Structure, Electrochemistry, and Spectroelectrochemistry of
 Hypervalent Phosphorus(V) Octaethylporphyrins and Theoretical Analysis of
 the Nature of the PO Bond in P(OEP)(CH2CH3)(O)
;
_journal_name_full 'Inorganic Chemistry'
_journal_page_first 5553
_journal_page_last 5567
_journal_paper_doi 10.1021/ic010595e
_journal_volume 40
_journal_year 2001
_chemical_formula_sum 'C38 H49 Cl2 F7 N4 P2'
_chemical_formula_weight 827.67
_space_group_IT_number 19
_symmetry_cell_setting orthorhombic
_symmetry_Int_Tables_number 19
_symmetry_space_group_name_Hall 'P 2ac 2ab'
_symmetry_space_group_name_H-M 'P 21 21 21'
_cell_angle_alpha 90
_cell_angle_beta 90
_cell_angle_gamma 90
_cell_formula_units_Z 4
_cell_length_a 14.942(4)
_cell_length_b 26.923(8)
_cell_length_c 9.976(3)
_cell_measurement_reflns_used 31
_cell_measurement_temperature 298
_cell_measurement_theta_max 61
_cell_measurement_theta_min 47
_cell_volume 4013(2)
_computing_data_reduction 'teXsan Ver. 1.11'
_computing_publication_material 'teXsan Ver. 1.11'
_computing_structure_refinement 'teXsan Ver. 1.10'
_computing_structure_solution SIR92
_diffrn_measured_fraction_theta_full 0.9852
_diffrn_measured_fraction_theta_max 0.9852
_diffrn_measurement_device 'Mac Science MXC3'
_diffrn_measurement_method theta/2theta
_diffrn_radiation_detector 'scintillation counter'
_diffrn_radiation_type 'Cu K\a'
_diffrn_radiation_wavelength 1.5418
_diffrn_reflns_av_R_equivalents 0.009
_diffrn_reflns_limit_h_max 16
_diffrn_reflns_limit_h_min 0
_diffrn_reflns_limit_k_max 30
_diffrn_reflns_limit_k_min -12
_diffrn_reflns_limit_l_max 10
_diffrn_reflns_limit_l_min 0
_diffrn_reflns_number 3390
_diffrn_reflns_theta_full 59.97
_diffrn_reflns_theta_max 59.97
_exptl_absorpt_coefficient_mu 20.38
_exptl_absorpt_correction_type none
_exptl_crystal_colour Violet
_exptl_crystal_density_diffrn 1.370
_exptl_crystal_density_meas ?
_exptl_crystal_density_method 'not measured'
_exptl_crystal_description Plate
_exptl_crystal_F_000 1728.00
_exptl_crystal_size_max 0.70
_exptl_crystal_size_mid 0.40
_exptl_crystal_size_min 0.07
_refine_diff_density_max 0.48
_refine_diff_density_min -0.27
_refine_ls_extinction_method none
_refine_ls_goodness_of_fit_ref 1.286
_refine_ls_hydrogen_treatment noref
_refine_ls_number_parameters 473
_refine_ls_number_reflns 2500
_refine_ls_R_factor_gt 0.0959
_refine_ls_shift/su_max 0.0425
_refine_ls_structure_factor_coef F
_refine_ls_weighting_details 'w = 1/[\s^2^(Fo) + 0.01000|Fo|^2^]'
_refine_ls_weighting_scheme calc
_refine_ls_wR_factor_ref 0.1386
_reflns_number_gt 2286
_reflns_number_total 3323
_reflns_threshold_expression F^2^>2.0\s(F^2^)
_cod_data_source_file ic010595e_08.cif
_cod_data_source_block OEPPMeF+PF6-(9a-PF6)
_cod_depositor_comments
;
The following automatic conversions were performed:

'_exptl_crystal_density_meas' value 'not measured' was changed to '?'
- the value is perceived as not measured.

Automatic conversion script
Id: cif_fix_values 3008 2015-01-20 13:52:24Z robertas 
;
_cod_original_cell_volume 4013(1)
_cod_original_sg_symbol_H-M 'P 21 21 21 '
_cod_original_formula_sum 'C38 H49 Cl2 F7 N4 P2 '
_cod_database_code 4320443

loop_
_symmetry_equiv_pos_as_xyz
x,y,z
1/2-x,-y,1/2+z
1/2+x,1/2-y,-z
-x,1/2+y,1/2-z

loop_
_atom_site_label
_atom_site_type_symbol
_atom_site_fract_x
_atom_site_fract_y
_atom_site_fract_z
_atom_site_U_iso_or_equiv
_atom_site_adp_type
_atom_site_occupancy
_atom_site_calc_flag
_atom_site_refinement_flags
_atom_site_disorder_assembly
_atom_site_disorder_group
Cl(1) Cl 0.452(1) 0.2058(9) -0.211(2) 0.43(1) Uani 1.00 d . . .
Cl(2) Cl 0.4631(6) 0.1160(3) -0.1382(9) 0.199(4) Uani 1.00 d . . .
P(1) P 0.6515(2) 0.03938(10) 0.1462(3) 0.0479(7) Uani 1.00 d . . .
P(2) P 0.3204(7) -0.1920(2) -0.068(1) 0.206(4) Uani 1.00 d . . .
F(1) F 0.6422(4) 0.0425(2) -0.0153(5) 0.057(2) Uani 1.00 d . . .
F(2) F 0.367(1) -0.1422(5) -0.120(2) 0.207(8) Uani 1.00 d . . .
F(3) F 0.277(2) -0.2363(5) -0.005(3) 0.27(1) Uani 1.00 d . . .
F(4) F 0.407(1) -0.2248(5) -0.090(3) 0.28(1) Uani 1.00 d . . .
F(5) F 0.292(2) -0.210(1) -0.201(4) 0.41(2) Uani 1.00 d . . .
F(6) F 0.363(2) -0.1756(7) 0.063(3) 0.25(1) Uani 1.00 d . . .
F(7) F 0.241(1) -0.1577(6) -0.057(3) 0.26(1) Uani 1.00 d . . .
N(1) N 0.6307(6) 0.1075(3) 0.155(1) 0.063(3) Uani 1.00 d . . .
N(2) N 0.7721(6) 0.0514(3) 0.1264(9) 0.055(3) Uani 1.00 d . . .
N(3) N 0.6692(6) -0.0275(4) 0.1250(10) 0.061(3) Uani 1.00 d . . .
N(4) N 0.5300(6) 0.0264(3) 0.1503(9) 0.054(2) Uani 1.00 d . . .
C(1) C 0.6616(7) 0.0355(4) 0.329(1) 0.059(3) Uani 1.00 d . . .
C(2) C 0.5586(7) 0.1307(4) 0.211(1) 0.067(4) Uani 1.00 d . . .
C(3) C 0.5691(9) 0.1833(5) 0.202(2) 0.081(4) Uani 1.00 d . . .
C(4) C 0.6439(10) 0.1915(4) 0.123(2) 0.097(5) Uani 1.00 d . . .
C(5) C 0.6808(9) 0.1452(5) 0.101(1) 0.073(4) Uani 1.00 d . . .
C(6) C 0.7709(8) 0.1369(4) 0.053(2) 0.081(4) Uani 1.00 d . . .
C(7) C 0.8139(7) 0.0939(4) 0.078(1) 0.063(3) Uani 1.00 d . . .
C(8) C 0.9104(8) 0.0872(4) 0.081(2) 0.069(4) Uani 1.00 d . . .
C(9) C 0.9247(8) 0.0434(5) 0.142(1) 0.072(4) Uani 1.00 d . . .
C(10) C 0.8409(7) 0.0200(4) 0.162(1) 0.059(3) Uani 1.00 d . . .
C(11) C 0.8275(7) -0.0302(5) 0.191(1) 0.061(3) Uani 1.00 d . . .
C(12) C 0.7497(7) -0.0541(4) 0.1619(10) 0.058(3) Uani 1.00 d . . .
C(13) C 0.7372(9) -0.1054(4) 0.140(1) 0.065(3) Uani 1.00 d . . .
C(14) C 0.6527(9) -0.1119(4) 0.078(1) 0.067(3) Uani 1.00 d . . .
C(15) C 0.6124(8) -0.0633(4) 0.075(1) 0.056(3) Uani 1.00 d . . .
C(16) C 0.5222(8) -0.0543(4) 0.059(1) 0.070(4) Uani 1.00 d . . .
C(17) C 0.4838(7) -0.0127(4) 0.100(1) 0.055(3) Uani 1.00 d . . .
C(18) C 0.3897(7) -0.0053(5) 0.121(1) 0.065(4) Uani 1.00 d . . .
C(19) C 0.3776(6) 0.0373(5) 0.186(1) 0.063(3) Uani 1.00 d . . .
C(20) C 0.4665(7) 0.0589(4) 0.206(1) 0.054(3) Uani 1.00 d . . .
C(21) C 0.4802(8) 0.1075(4) 0.250(1) 0.059(3) Uani 1.00 d . . .
C(22) C 0.505(1) 0.2207(5) 0.259(2) 0.098(5) Uani 1.00 d . . .
C(23) C 0.428(1) 0.2320(8) 0.162(2) 0.130(8) Uani 1.00 d . . .
C(24) C 0.675(1) 0.2444(9) 0.030(5) 0.20(1) Uani 1.00 d . . .
C(25) C 0.714(3) 0.255(1) 0.131(4) 0.20(1) Uiso 1.00 d . . .
C(26) C 0.9769(9) 0.1240(6) 0.032(2) 0.085(5) Uani 1.00 d . . .
C(27) C 0.985(1) 0.1235(8) -0.115(2) 0.127(8) Uani 1.00 d . . .
C(28) C 1.0161(8) 0.0214(6) 0.177(2) 0.084(4) Uani 1.00 d . . .
C(29) C 1.055(1) -0.0087(9) 0.062(2) 0.134(7) Uani 1.00 d . . .
C(30) C 0.808(1) -0.1451(5) 0.168(2) 0.085(5) Uani 1.00 d . . .
C(31) C 0.868(1) -0.1530(6) 0.059(2) 0.099(5) Uani 1.00 d . . .
C(32) C 0.614(1) -0.1596(5) 0.027(2) 0.093(5) Uani 1.00 d . . .
C(33) C 0.623(2) -0.1638(7) -0.118(2) 0.126(7) Uani 1.00 d . . .
C(34) C 0.3184(8) -0.0417(6) 0.079(2) 0.093(5) Uani 1.00 d . . .
C(35) C 0.287(1) -0.0730(8) 0.189(2) 0.122(7) Uani 1.00 d . . .
C(36) C 0.2917(8) 0.0632(6) 0.224(2) 0.083(4) Uani 1.00 d . . .
C(37) C 0.256(1) 0.0951(8) 0.118(2) 0.121(7) Uani 1.00 d . . .
C(38) C 0.397(2) 0.176(2) -0.351(4) 0.23(2) Uani 1.00 d . . .
H(1) H 0.7990 0.1635 0.0013 0.0919 Uiso 1.00 calc . . .
H(2) H 0.8772 -0.0472 0.2284 0.0757 Uiso 1.00 calc . . .
H(3) H 0.4854 -0.0804 0.0132 0.0726 Uiso 1.00 calc . . .
H(4) H 0.4346 0.1250 0.3024 0.0723 Uiso 1.00 calc . . .
H(5) H 0.4741 0.2070 0.3422 0.1149 Uiso 1.00 calc . . .
H(6) H 0.5348 0.2498 0.2915 0.1149 Uiso 1.00 calc . . .
H(9) H 0.9628 0.1579 0.0688 0.1073 Uiso 1.00 calc . . .
H(10) H 1.0370 0.1176 0.0719 0.1073 Uiso 1.00 calc . . .
H(11) H 1.0611 0.0450 0.1942 0.0962 Uiso 1.00 calc . . .
H(12) H 1.0125 0.0001 0.2590 0.0962 Uiso 1.00 calc . . .
H(13) H 0.8422 -0.1385 0.2459 0.1116 Uiso 1.00 calc . . .
H(14) H 0.7775 -0.1778 0.1866 0.1116 Uiso 1.00 calc . . .
H(15) H 0.6453 -0.1870 0.0685 0.1136 Uiso 1.00 calc . . .
H(16) H 0.5527 -0.1616 0.0534 0.1136 Uiso 1.00 calc . . .
H(17) H 0.2670 -0.0249 0.0488 0.1176 Uiso 1.00 calc . . .
H(18) H 0.3401 -0.0641 0.0174 0.1176 Uiso 1.00 calc . . .
H(19) H 0.2471 0.0381 0.2509 0.1122 Uiso 1.00 calc . . .
H(20) H 0.3020 0.0821 0.3085 0.1122 Uiso 1.00 calc . . .
H(21) H 0.6157 0.0133 0.3648 0.0729 Uiso 1.00 calc . . .
H(22) H 0.7181 0.0222 0.3551 0.0729 Uiso 1.00 calc . . .
H(23) H 0.6535 0.0670 0.3700 0.0729 Uiso 1.00 calc . . .
H(24) H 0.3894 0.2593 0.1980 0.1595 Uiso 1.00 calc . . .
H(25) H 0.4574 0.2499 0.0833 0.1595 Uiso 1.00 calc . . .
H(26) H 0.3968 0.2070 0.1337 0.1595 Uiso 1.00 calc . . .
H(30) H 1.0049 0.0970 -0.1567 0.1830 Uiso 1.00 calc . . .
H(31) H 0.9307 0.1373 -0.1598 0.1830 Uiso 1.00 calc . . .
H(32) H 1.0304 0.1528 -0.1482 0.1830 Uiso 1.00 calc . . .
H(33) H 1.0154 -0.0402 0.0584 0.1395 Uiso 1.00 calc . . .
H(34) H 1.0655 0.0044 -0.0048 0.1395 Uiso 1.00 calc . . .
H(35) H 1.1116 -0.0273 0.1050 0.1395 Uiso 1.00 calc . . .
H(36) H 0.9111 -0.1770 0.0576 0.1344 Uiso 1.00 calc . . .
H(37) H 0.8320 -0.1600 -0.0319 0.1344 Uiso 1.00 calc . . .
H(38) H 0.8971 -0.1210 0.0279 0.1344 Uiso 1.00 calc . . .
H(39) H 0.5953 -0.1952 -0.1518 0.1494 Uiso 1.00 calc . . .
H(40) H 0.5901 -0.1378 -0.1647 0.1494 Uiso 1.00 calc . . .
H(41) H 0.6823 -0.1638 -0.1496 0.1494 Uiso 1.00 calc . . .
H(42) H 0.2608 -0.0526 0.2649 0.1550 Uiso 1.00 calc . . .
H(43) H 0.2391 -0.0953 0.1656 0.1550 Uiso 1.00 calc . . .
H(44) H 0.3329 -0.0922 0.2320 0.1550 Uiso 1.00 calc . . .
H(45) H 0.2995 0.1204 0.1011 0.1182 Uiso 1.00 calc . . .
H(46) H 0.2449 0.0763 0.0431 0.1182 Uiso 1.00 calc . . .
H(47) H 0.2022 0.1111 0.1495 0.1182 Uiso 1.00 calc . . .

loop_
_atom_site_aniso_label
_atom_site_aniso_U_11
_atom_site_aniso_U_22
_atom_site_aniso_U_33
_atom_site_aniso_U_12
_atom_site_aniso_U_13
_atom_site_aniso_U_23
Cl(1) 0.35(2) 0.72(4) 0.22(1) 0.22(3) 0.01(1) 0.01(2)
Cl(2) 0.190(7) 0.233(8) 0.175(7) 0.055(6) 0.033(6) 0.041(6)
P(1) 0.045(1) 0.055(1) 0.043(1) 0.001(1) -0.002(1) -0.002(1)
P(2) 0.253(9) 0.058(2) 0.31(1) 0.005(4) -0.156(9) -0.009(4)
F(1) 0.056(3) 0.071(4) 0.044(3) 0.000(3) 0.002(3) 0.007(3)
F(2) 0.25(2) 0.133(10) 0.24(2) -0.01(1) -0.11(2) 0.03(1)
F(3) 0.28(2) 0.106(10) 0.43(4) -0.03(1) -0.01(2) 0.05(2)
F(4) 0.25(2) 0.089(8) 0.50(4) 0.01(1) -0.07(3) -0.03(2)
F(5) 0.41(4) 0.44(4) 0.39(4) 0.11(4) -0.23(3) -0.28(4)
F(6) 0.28(2) 0.20(2) 0.28(2) 0.06(2) -0.13(2) 0.00(2)
F(7) 0.20(2) 0.15(1) 0.42(4) 0.03(1) -0.10(2) 0.04(2)
N(1) 0.045(5) 0.066(5) 0.079(7) -0.003(4) 0.005(5) -0.003(5)
N(2) 0.050(5) 0.062(5) 0.054(5) -0.005(4) 0.000(4) -0.002(4)
N(3) 0.049(5) 0.074(6) 0.059(6) -0.001(4) 0.011(4) 0.007(5)
N(4) 0.054(5) 0.067(5) 0.041(4) -0.003(4) 0.000(4) -0.004(4)
C(1) 0.060(6) 0.069(7) 0.047(6) 0.017(6) -0.001(5) 0.008(5)
C(2) 0.046(6) 0.071(7) 0.083(9) 0.013(6) -0.003(6) -0.011(6)
C(3) 0.077(9) 0.059(7) 0.11(1) 0.011(7) 0.011(8) -0.001(7)
C(4) 0.076(8) 0.054(6) 0.16(2) 0.000(7) 0.02(1) 0.026(8)
C(5) 0.073(8) 0.066(7) 0.080(9) 0.001(6) -0.011(7) 0.015(6)
C(6) 0.053(7) 0.051(6) 0.14(1) -0.002(5) 0.025(8) 0.036(7)
C(7) 0.050(6) 0.076(7) 0.064(7) -0.012(6) 0.010(6) 0.002(6)
C(8) 0.045(6) 0.064(7) 0.098(9) 0.000(5) 0.008(6) -0.010(7)
C(9) 0.064(7) 0.068(7) 0.084(8) -0.008(6) 0.010(7) -0.020(8)
C(10) 0.047(6) 0.065(6) 0.064(7) 0.006(5) 0.003(6) -0.002(5)
C(11) 0.036(5) 0.079(8) 0.068(7) 0.009(5) -0.001(5) 0.005(6)
C(12) 0.060(6) 0.078(8) 0.035(6) 0.019(6) 0.009(5) 0.003(5)
C(13) 0.086(8) 0.044(5) 0.065(7) 0.006(5) 0.003(7) 0.005(6)
C(14) 0.081(8) 0.050(6) 0.071(7) -0.024(6) -0.015(7) -0.009(5)
C(15) 0.061(7) 0.049(6) 0.059(6) -0.010(5) -0.002(5) 0.000(5)
C(16) 0.066(7) 0.067(7) 0.077(8) -0.012(6) -0.010(7) -0.013(6)
C(17) 0.057(6) 0.053(6) 0.055(7) -0.008(5) -0.008(5) 0.007(5)
C(18) 0.045(6) 0.081(8) 0.068(8) -0.007(5) -0.009(5) 0.007(7)
C(19) 0.033(5) 0.089(9) 0.068(7) -0.002(6) 0.003(5) -0.002(7)
C(20) 0.054(6) 0.071(7) 0.038(5) 0.001(5) 0.008(5) 0.013(5)
C(21) 0.068(7) 0.056(6) 0.052(6) 0.015(6) 0.005(6) 0.012(5)
C(22) 0.11(1) 0.070(8) 0.11(1) 0.018(8) 0.00(1) 0.007(8)
C(23) 0.10(1) 0.15(2) 0.13(2) 0.02(1) 0.01(1) -0.04(1)
C(24) 0.07(1) 0.12(1) 0.42(5) -0.01(1) 0.04(2) -0.08(2)
C(26) 0.057(7) 0.11(1) 0.09(1) -0.014(7) 0.014(7) -0.007(8)
C(27) 0.14(2) 0.15(2) 0.09(1) -0.04(1) 0.04(1) -0.02(1)
C(28) 0.044(6) 0.099(9) 0.11(1) -0.008(6) -0.009(7) -0.008(8)
C(29) 0.071(9) 0.20(2) 0.13(2) 0.02(1) 0.00(1) -0.09(2)
C(30) 0.095(10) 0.055(7) 0.10(1) 0.031(7) -0.006(9) 0.014(7)
C(31) 0.11(1) 0.10(1) 0.084(10) 0.043(10) 0.015(10) -0.002(8)
C(32) 0.12(1) 0.063(7) 0.10(1) 0.010(8) 0.021(9) 0.000(7)
C(33) 0.17(2) 0.11(1) 0.09(1) -0.03(1) 0.00(1) 0.03(1)
C(34) 0.050(6) 0.12(1) 0.11(1) -0.015(7) -0.016(7) 0.00(1)
C(35) 0.08(1) 0.14(2) 0.14(2) -0.06(1) 0.00(1) 0.02(1)
C(36) 0.047(6) 0.095(9) 0.11(1) -0.002(6) 0.012(7) -0.016(9)
C(37) 0.08(1) 0.15(2) 0.13(2) 0.05(1) 0.00(1) -0.01(1)
C(38) 0.10(2) 0.38(5) 0.20(3) -0.08(2) 0.03(2) -0.10(3)

loop_
_atom_type_symbol
_atom_type_description
_atom_type_scat_dispersion_real
_atom_type_scat_dispersion_imag
_atom_type_scat_source
C C 0.018 0.009
;International Tables for Crystallography
(1992, Vol. C, Tables 4.2.6.8 and 6.1.1.1)
;
H H 0.000 0.000
;International Tables for Crystallography
(1992, Vol. C, Table 6.1.1.2)
;
N N 0.031 0.018
;International Tables for Crystallography
(1992, Vol. C, Tables 4.2.6.8 and 6.1.1.1)
;
F F 0.073 0.053
;International Tables for Crystallography
(1992, Vol. C, Tables 4.2.6.8 and 6.1.1.1)
;
Cl Cl 0.364 0.702
;International Tables for Crystallography
(1992, Vol. C, Tables 4.2.6.8 and 6.1.1.1)
;
P P 0.295 0.434
;International Tables for Crystallography
(1992, Vol. C, Tables 4.2.6.8 and 6.1.1.1)
;

loop_
_geom_angle_atom_site_label_1
_geom_angle_atom_site_label_2
_geom_angle_atom_site_label_3
_geom_angle
_geom_angle_site_symmetry_1
_geom_angle_site_symmetry_2
_geom_angle_site_symmetry_3
_geom_angle_publ_flag
F(1) P(1) N(1) 89.1(4) . . . yes
F(1) P(1) N(2) 88.2(4) . . . yes
F(1) P(1) N(3) 87.0(4) . . . yes
F(1) P(1) N(4) 87.0(4) . . . yes
F(1) P(1) C(1) 179.6(5) . . . yes
N(1) P(1) N(2) 89.8(4) . . . yes
N(1) P(1) N(3) 176.0(5) . . . yes
N(1) P(1) N(4) 91.2(4) . . . yes
N(1) P(1) C(1) 91.2(5) . . . yes
N(2) P(1) N(3) 91.1(4) . . . yes
N(2) P(1) N(4) 175.0(4) . . . yes
N(2) P(1) C(1) 92.1(5) . . . yes
N(3) P(1) N(4) 87.6(4) . . . yes
N(3) P(1) C(1) 92.7(5) . . . yes
N(4) P(1) C(1) 92.8(5) . . . yes
F(2) P(2) F(3) 174(1) . . . yes
F(2) P(2) F(4) 93(1) . . . yes
F(2) P(2) F(5) 96(2) . . . yes
F(2) P(2) F(6) 81(1) . . . yes
F(2) P(2) F(7) 81.7(10) . . . yes
F(3) P(2) F(4) 88(1) . . . yes
F(3) P(2) F(5) 89(2) . . . yes
F(3) P(2) F(6) 93(1) . . . yes
F(3) P(2) F(7) 96(1) . . . yes
F(4) P(2) F(5) 85(1) . . . yes
F(4) P(2) F(6) 86(1) . . . yes
F(4) P(2) F(7) 174(1) . . . yes
F(5) P(2) F(6) 171(1) . . . yes
F(5) P(2) F(7) 91(1) . . . yes
F(6) P(2) F(7) 95(1) . . . yes
P(1) N(1) C(2) 127.1(8) . . . yes
P(1) N(1) C(5) 128.2(8) . . . yes
C(2) N(1) C(5) 104(1) . . . yes
P(1) N(2) C(7) 128.4(8) . . . yes
P(1) N(2) C(10) 126.5(7) . . . yes
C(7) N(2) C(10) 105.0(9) . . . yes
P(1) N(3) C(12) 125.2(8) . . . yes
P(1) N(3) C(15) 129.8(8) . . . yes
C(12) N(3) C(15) 104.9(9) . . . yes
P(1) N(4) C(17) 129.7(8) . . . yes
P(1) N(4) C(20) 123.5(7) . . . yes
C(17) N(4) C(20) 106.7(9) . . . yes
N(1) C(2) C(3) 109(1) . . . yes
N(1) C(2) C(21) 125(1) . . . yes
C(3) C(2) C(21) 124(1) . . . yes
C(2) C(3) C(4) 106(1) . . . yes
C(2) C(3) C(22) 124(1) . . . yes
C(4) C(3) C(22) 128(1) . . . yes
C(3) C(4) C(5) 105(1) . . . yes
C(3) C(4) C(24) 129(1) . . . yes
C(5) C(4) C(24) 122(1) . . . yes
N(1) C(5) C(4) 112(1) . . . yes
N(1) C(5) C(6) 121(1) . . . yes
C(4) C(5) C(6) 124(1) . . . yes
C(5) C(6) C(7) 120(1) . . . yes
N(2) C(7) C(6) 123(1) . . . yes
N(2) C(7) C(8) 109(1) . . . yes
C(6) C(7) C(8) 125(1) . . . yes
C(7) C(8) C(9) 106(1) . . . yes
C(7) C(8) C(26) 124(1) . . . yes
C(9) C(8) C(26) 128(1) . . . yes
C(8) C(9) C(10) 108(1) . . . yes
C(8) C(9) C(28) 125(1) . . . yes
C(10) C(9) C(28) 125(1) . . . yes
N(2) C(10) C(9) 110(1) . . . yes
N(2) C(10) C(11) 122.7(10) . . . yes
C(9) C(10) C(11) 125(1) . . . yes
C(10) C(11) C(12) 122(1) . . . yes
N(3) C(12) C(11) 122(1) . . . yes
N(3) C(12) C(13) 109(1) . . . yes
C(11) C(12) C(13) 127(1) . . . yes
C(12) C(13) C(14) 107.9(10) . . . yes
C(12) C(13) C(30) 124(1) . . . yes
C(14) C(13) C(30) 127(1) . . . yes
C(13) C(14) C(15) 105.6(8) . . . yes
C(13) C(14) C(32) 127(1) . . . yes
C(15) C(14) C(32) 127(1) . . . yes
N(3) C(15) C(14) 111.7(10) . . . yes
N(3) C(15) C(16) 121(1) . . . yes
C(14) C(15) C(16) 124.7(10) . . . yes
C(15) C(16) C(17) 122(1) . . . yes
N(4) C(17) C(16) 123(1) . . . yes
N(4) C(17) C(18) 109.7(10) . . . yes
C(16) C(17) C(18) 125(1) . . . yes
C(17) C(18) C(19) 108.9(10) . . . yes
C(17) C(18) C(34) 124(1) . . . yes
C(19) C(18) C(34) 126(1) . . . yes
C(18) C(19) C(20) 106.8(9) . . . yes
C(18) C(19) C(36) 129(1) . . . yes
C(20) C(19) C(36) 123(1) . . . yes
N(4) C(20) C(19) 107.9(10) . . . yes
N(4) C(20) C(21) 127.5(10) . . . yes
C(19) C(20) C(21) 123(1) . . . yes
C(2) C(21) C(20) 117(1) . . . yes
C(3) C(22) C(23) 111(1) . . . yes
C(4) C(24) C(25) 82(3) . . . yes
C(8) C(26) C(27) 112(1) . . . yes
C(9) C(28) C(29) 112(1) . . . yes
C(13) C(30) C(31) 113(1) . . . yes
C(14) C(32) C(33) 111(1) . . . yes
C(18) C(34) C(35) 113(1) . . . yes
C(19) C(36) C(37) 113(1) . . . yes

loop_
_geom_bond_atom_site_label_1
_geom_bond_atom_site_label_2
_geom_bond_distance
_geom_bond_site_symmetry_1
_geom_bond_site_symmetry_2
_geom_bond_publ_flag
Cl(1) C(38) 1.81(4) . . yes
P(1) F(1) 1.619(6) . . yes
P(1) N(1) 1.863(10) . . yes
P(1) N(2) 1.841(9) . . yes
P(1) N(3) 1.832(10) . . yes
P(1) N(4) 1.849(9) . . yes
P(1) C(1) 1.84(1) . . yes
P(2) F(2) 1.60(2) . . yes
P(2) F(3) 1.49(2) . . yes
P(2) F(4) 1.58(2) . . yes
P(2) F(5) 1.49(2) . . yes
P(2) F(6) 1.51(2) . . yes
P(2) F(7) 1.51(2) . . yes
N(1) C(2) 1.36(1) . . yes
N(1) C(5) 1.37(2) . . yes
N(2) C(7) 1.39(1) . . yes
N(2) C(10) 1.38(1) . . yes
N(3) C(12) 1.45(1) . . yes
N(3) C(15) 1.38(1) . . yes
N(4) C(17) 1.35(1) . . yes
N(4) C(20) 1.41(1) . . yes
C(2) C(3) 1.43(2) . . yes
C(2) C(21) 1.38(2) . . yes
C(3) C(4) 1.39(2) . . yes
C(3) C(22) 1.50(2) . . yes
C(4) C(5) 1.38(2) . . yes
C(4) C(24) 1.76(4) . . yes
C(5) C(6) 1.45(2) . . yes
C(6) C(7) 1.35(2) . . yes
C(7) C(8) 1.45(2) . . yes
C(8) C(9) 1.34(2) . . yes
C(8) C(26) 1.49(2) . . yes
C(9) C(10) 1.42(2) . . yes
C(9) C(28) 1.53(2) . . yes
C(10) C(11) 1.40(2) . . yes
C(11) C(12) 1.36(2) . . yes
C(12) C(13) 1.41(2) . . yes
C(13) C(14) 1.42(2) . . yes
C(13) C(30) 1.53(2) . . yes
C(14) C(15) 1.44(2) . . yes
C(14) C(32) 1.50(2) . . yes
C(15) C(16) 1.38(2) . . yes
C(16) C(17) 1.32(2) . . yes
C(17) C(18) 1.44(2) . . yes
C(18) C(19) 1.33(2) . . yes
C(18) C(34) 1.51(2) . . yes
C(19) C(20) 1.47(2) . . yes
C(19) C(36) 1.51(2) . . yes
C(20) C(21) 1.39(2) . . yes
C(22) C(23) 1.53(3) . . yes
C(24) C(25) 1.20(5) . . yes
C(26) C(27) 1.47(2) . . yes
C(28) C(29) 1.52(2) . . yes
C(30) C(31) 1.43(2) . . yes
C(32) C(33) 1.46(3) . . yes
C(34) C(35) 1.46(3) . . yes
C(36) C(37) 1.46(2) . . yes

loop_
_geom_contact_atom_site_label_1
_geom_contact_atom_site_label_2
_geom_contact_distance
_geom_contact_site_symmetry_1
_geom_contact_site_symmetry_2
_geom_contact_publ_flag
Cl(1) Cl(2) 2.53(2) . . ?
Cl(1) F(4) 3.45(3) . 4_654 ?
Cl(2) C(38) 2.84(5) . . ?
Cl(2) F(1) 3.547(10) . . ?
F(1) C(11) 2.98(1) . 2_654 ?
F(2) C(34) 3.43(2) . . ?
F(2) C(37) 3.44(2) . 2_554 ?
F(2) C(36) 3.55(2) . 2_554 ?
F(3) C(31) 3.32(3) . 3_445 ?
F(3) C(38) 3.44(5) . 2_555 ?
F(4) C(31) 3.36(2) . 3_445 ?
F(5) C(24) 3.53(6) . 4_644 ?
F(5) C(23) 3.60(3) . 2_554 ?
F(6) C(35) 3.24(3) . . ?
F(7) C(38) 2.95(4) . 2_555 ?
F(7) C(36) 3.39(3) . 2_554 ?
F(7) C(35) 3.42(3) . . ?
F(7) C(34) 3.60(3) . . ?
